data_7108985
loop_
_publ_author_name
'Li-Li Zhao'
'Shun-Yi Wang'
'Xiao-Ping Xu'
'Shun-Jun Ji'

_publ_section_title
;
 Dual 1,3-dipolar cycloaddition of carbon dioxide: two C[double bond,
 length as m-dash]O bonds of CO2 react in one reaction
;
_journal_name_full Chem.Commun.
_journal_page_first 2569
_journal_paper_doi 10.1039/c3cc38526d
_journal_volume 49
_journal_year 2013
_chemical_formula_moiety 'C31 H42 N2 O10'
_chemical_formula_sum 'C31 H42 N2 O10'
_chemical_formula_weight 602.67
_chemical_name_systematic
;
?
;
_space_group_IT_number 15
_symmetry_cell_setting monoclinic
_symmetry_Int_Tables_number 15
_symmetry_space_group_name_Hall '-C 2yc'
_symmetry_space_group_name_H-M 'C 1 2/c 1'
_atom_sites_solution_hydrogens geom
_atom_sites_solution_primary direct
_atom_sites_solution_secondary difmap
_audit_creation_method SHELXL-97
_cell_angle_alpha 90.00
_cell_angle_beta 120.622(9)
_cell_angle_gamma 90.00
_cell_formula_units_Z 8
_cell_length_a 38.03(2)
_cell_length_b 8.049(3)
_cell_length_c 25.145(11)
_cell_measurement_reflns_used 8939
_cell_measurement_temperature 223(2)
_cell_measurement_theta_max 27.6
_cell_measurement_theta_min 3.5
_cell_volume 6624(5)
_computing_cell_refinement CrystalClear
_computing_data_collection CrystalClear
_computing_data_reduction CrystalStructure
_computing_publication_material 'CrystalStructure 3.7.0'
_computing_structure_refinement 'SHELXL-97 (Sheldrick, 1997)'
_computing_structure_solution 'SHELXS-97 (Sheldrick, 1990)'
_diffrn_ambient_temperature 223(2)
_diffrn_detector_area_resol_mean 14.63
_diffrn_measured_fraction_theta_full 0.987
_diffrn_measured_fraction_theta_max 0.987
_diffrn_measurement_device_type 'Rigaku Saturn'
_diffrn_measurement_method \w
_diffrn_radiation_monochromator graphite
_diffrn_radiation_source 'fine-focus sealed tube'
_diffrn_radiation_type MoK\a
_diffrn_radiation_wavelength 0.71075
_diffrn_reflns_av_R_equivalents 0.0496
_diffrn_reflns_av_sigmaI/netI 0.0717
_diffrn_reflns_limit_h_max 41
_diffrn_reflns_limit_h_min -46
_diffrn_reflns_limit_k_max 9
_diffrn_reflns_limit_k_min -9
_diffrn_reflns_limit_l_max 30
_diffrn_reflns_limit_l_min -29
_diffrn_reflns_number 15930
_diffrn_reflns_theta_full 25.50
_diffrn_reflns_theta_max 25.50
_diffrn_reflns_theta_min 3.55
_exptl_absorpt_coefficient_mu 0.090
_exptl_absorpt_correction_T_max 0.966
_exptl_absorpt_correction_T_min 0.687
_exptl_absorpt_correction_type multi-scan
_exptl_absorpt_process_details 'Jacobson, R. (1998) Private communication'
_exptl_crystal_colour colorless
_exptl_crystal_density_diffrn 1.208
_exptl_crystal_density_method 'not measured'
_exptl_crystal_description block
_exptl_crystal_F_000 2576
_exptl_crystal_size_max 0.65
_exptl_crystal_size_mid 0.65
_exptl_crystal_size_min 0.40
_refine_diff_density_max 0.397
_refine_diff_density_min -0.492
_refine_diff_density_rms 0.125
_refine_ls_extinction_coef 0.0179(14)
_refine_ls_extinction_expression Fc^*^=kFc[1+0.001xFc^2^\l^3^/sin(2\q)]^-1/4^
_refine_ls_extinction_method SHELXL
_refine_ls_goodness_of_fit_ref 0.986
_refine_ls_hydrogen_treatment constr
_refine_ls_matrix_type full
_refine_ls_number_parameters 394
_refine_ls_number_reflns 6094
_refine_ls_number_restraints 0
_refine_ls_restrained_S_all 0.986
_refine_ls_R_factor_all 0.0964
_refine_ls_R_factor_gt 0.0724
_refine_ls_shift/su_max 0.000
_refine_ls_shift/su_mean 0.000
_refine_ls_structure_factor_coef Fsqd
_refine_ls_weighting_details 'calc w=1/[\s^2^(Fo^2^)+(0.1583P)^2^+0.0000P] where P=(Fo^2^+2Fc^2^)/3'
_refine_ls_weighting_scheme calc
_refine_ls_wR_factor_gt 0.1757
_refine_ls_wR_factor_ref 0.2269
_reflns_number_gt 4120
_reflns_number_total 6094
_reflns_threshold_expression >2sigma(I)
_cod_data_source_file c3cc38526d.txt
_cod_data_source_block shelxl
_cod_original_cell_volume 6625(5)
_cod_original_sg_symbol_H-M 'C 2/c'
_cod_database_code 7108985

loop_
_symmetry_equiv_pos_as_xyz
'x, y, z'
'-x, y, -z+1/2'
'x+1/2, y+1/2, z'
'-x+1/2, y+1/2, -z+1/2'
'-x, -y, -z'
'x, -y, z-1/2'
'-x+1/2, -y+1/2, -z'
'x+1/2, -y+1/2, z-1/2'

loop_
_atom_site_label
_atom_site_type_symbol
_atom_site_fract_x
_atom_site_fract_y
_atom_site_fract_z
_atom_site_U_iso_or_equiv
_atom_site_adp_type
_atom_site_occupancy
_atom_site_symmetry_multiplicity
_atom_site_calc_flag
_atom_site_refinement_flags
O1 O 0.63983(5) 0.88080(19) 0.62747(7) 0.0381(4) Uani 1 1 d .
O2 O 0.55338(7) 0.4896(2) 0.53675(9) 0.0668(6) Uani 1 1 d .
O3 O 0.55198(6) 0.4810(2) 0.62432(8) 0.0506(5) Uani 1 1 d .
O4 O 0.56342(6) 0.8079(3) 0.71374(9) 0.0605(6) Uani 1 1 d .
O5 O 0.61495(6) 0.6252(2) 0.75626(8) 0.0536(5) Uani 1 1 d .
O6 O 0.63951(5) 0.62815(19) 0.58260(7) 0.0382(4) Uani 1 1 d .
O7 O 0.55278(7) 1.0191(3) 0.54170(10) 0.0715(7) Uani 1 1 d .
O8 O 0.55148(5) 1.0297(2) 0.45192(8) 0.0495(5) Uani 1 1 d .
O9 O 0.56078(6) 0.7016(3) 0.37889(8) 0.0644(6) Uani 1 1 d .
O10 O 0.61353(6) 0.8780(2) 0.41486(8) 0.0543(5) Uani 1 1 d .
N1 N 0.65050(6) 0.9877(3) 0.72174(9) 0.0430(5) Uani 1 1 d .
N2 N 0.64817(6) 0.5176(3) 0.50372(9) 0.0467(5) Uani 1 1 d .
C1 C 0.61439(7) 0.7544(3) 0.58577(10) 0.0347(5) Uani 1 1 d .
C2 C 0.59138(6) 0.6834(3) 0.61501(9) 0.0340(5) Uani 1 1 d .
C3 C 0.60354(7) 0.7605(3) 0.66802(10) 0.0344(5) Uani 1 1 d .
C4 C 0.63350(7) 0.8884(3) 0.67720(10) 0.0364(5) Uani 1 1 d .
C5 C 0.56317(7) 0.5417(3) 0.58678(10) 0.0387(5) Uani 1 1 d .
C6 C 0.52653(9) 0.3306(3) 0.60573(14) 0.0570(7) Uani 1 1 d .
H6A H 0.5324 0.2610 0.5792 0.068 Uiso 1 1 calc R
H6B H 0.4975 0.3605 0.5828 0.068 Uiso 1 1 calc R
C7 C 0.53645(12) 0.2398(4) 0.66296(18) 0.0851(11) Uani 1 1 d .
H7A H 0.5654 0.2134 0.6858 0.128 Uiso 1 1 calc R
H7B H 0.5207 0.1379 0.6523 0.128 Uiso 1 1 calc R
H7C H 0.5298 0.3087 0.6883 0.128 Uiso 1 1 calc R
C8 C 0.59068(7) 0.7345(3) 0.71467(10) 0.0402(6) Uani 1 1 d .
C9 C 0.60649(10) 0.5867(4) 0.80511(13) 0.0646(8) Uani 1 1 d .
H9A H 0.5838 0.5076 0.7902 0.078 Uiso 1 1 calc R
H9B H 0.5990 0.6879 0.8187 0.078 Uiso 1 1 calc R
C10 C 0.64429(11) 0.5133(5) 0.85704(14) 0.0795(11) Uani 1 1 d .
H10A H 0.6507 0.4106 0.8435 0.119 Uiso 1 1 calc R
H10B H 0.6401 0.4905 0.8913 0.119 Uiso 1 1 calc R
H10C H 0.6668 0.5908 0.8702 0.119 Uiso 1 1 calc R
C11 C 0.67961(7) 1.1124(3) 0.72548(11) 0.0438(6) Uani 1 1 d .
H11 H 0.6885 1.0839 0.6958 0.053 Uiso 1 1 calc R
C12 C 0.65886(8) 1.2807(4) 0.70897(14) 0.0601(8) Uani 1 1 d .
H12A H 0.6461 1.3004 0.7338 0.072 Uiso 1 1 calc R
H12B H 0.6372 1.2806 0.6653 0.072 Uiso 1 1 calc R
C13 C 0.68871(9) 1.4213(4) 0.72011(15) 0.0659(8) Uani 1 1 d .
H13A H 0.6989 1.4101 0.6915 0.079 Uiso 1 1 calc R
H13B H 0.6745 1.5281 0.7119 0.079 Uiso 1 1 calc R
C14 C 0.72434(8) 1.4191(3) 0.78587(12) 0.0524(7) Uani 1 1 d .
H14A H 0.7437 1.5068 0.7911 0.063 Uiso 1 1 calc R
H14B H 0.7145 1.4418 0.8143 0.063 Uiso 1 1 calc R
C15 C 0.74575(8) 1.2536(4) 0.80151(14) 0.0604(8) Uani 1 1 d .
H15A H 0.7676 1.2536 0.8450 0.073 Uiso 1 1 calc R
H15B H 0.7582 1.2365 0.7761 0.073 Uiso 1 1 calc R
C16 C 0.71637(8) 1.1113(3) 0.79054(12) 0.0552(7) Uani 1 1 d .
H16A H 0.7309 1.0055 0.7978 0.066 Uiso 1 1 calc R
H16B H 0.7070 1.1197 0.8202 0.066 Uiso 1 1 calc R
C17 C 0.59102(6) 0.8259(3) 0.52154(9) 0.0340(5) Uani 1 1 d .
C18 C 0.60236(7) 0.7474(3) 0.48642(10) 0.0358(5) Uani 1 1 d .
C19 C 0.63217(7) 0.6188(3) 0.52292(10) 0.0376(5) Uani 1 1 d .
C20 C 0.56284(7) 0.9679(3) 0.50676(11) 0.0395(5) Uani 1 1 d .
C21 C 0.52588(9) 1.1789(3) 0.43138(12) 0.0570(7) Uani 1 1 d .
H21A H 0.5327 1.2514 0.4667 0.068 Uiso 1 1 calc R
H21B H 0.4969 1.1486 0.4116 0.068 Uiso 1 1 calc R
C22 C 0.53403(12) 1.2641(4) 0.38719(19) 0.0856(11) Uani 1 1 d .
H22A H 0.5625 1.2966 0.4077 0.128 Uiso 1 1 calc R
H22B H 0.5169 1.3622 0.3715 0.128 Uiso 1 1 calc R
H22C H 0.5280 1.1899 0.3532 0.128 Uiso 1 1 calc R
C23 C 0.58896(7) 0.7734(3) 0.42021(10) 0.0408(6) Uani 1 1 d .
C24 C 0.60504(11) 0.9138(4) 0.35305(13) 0.0669(8) Uani 1 1 d .
H24A H 0.5832 0.9965 0.3332 0.080 Uiso 1 1 calc R
H24B H 0.5966 0.8127 0.3278 0.080 Uiso 1 1 calc R
C25 C 0.64399(12) 0.9800(5) 0.36003(18) 0.0876(12) Uani 1 1 d .
H25A H 0.6509 1.0839 0.3827 0.131 Uiso 1 1 calc R
H25B H 0.6405 0.9986 0.3195 0.131 Uiso 1 1 calc R
H25C H 0.6658 0.9002 0.3825 0.131 Uiso 1 1 calc R
C26 C 0.67714(8) 0.3916(3) 0.54450(11) 0.0487(7) Uani 1 1 d .
H26 H 0.6827 0.4081 0.5871 0.058 Uiso 1 1 calc R
C27 C 0.71653(8) 0.4092(4) 0.54369(15) 0.0582(7) Uani 1 1 d .
H27A H 0.7295 0.5152 0.5627 0.070 Uiso 1 1 calc R
H27B H 0.7103 0.4105 0.5008 0.070 Uiso 1 1 calc R
C28 C 0.74611(9) 0.2673(4) 0.57840(15) 0.0634(8) Uani 1 1 d .
H28A H 0.7703 0.2784 0.5743 0.076 Uiso 1 1 calc R
H28B H 0.7550 0.2748 0.6224 0.076 Uiso 1 1 calc R
C29 C 0.72690(9) 0.1014(4) 0.55430(13) 0.0567(7) Uani 1 1 d .
H29A H 0.7463 0.0139 0.5791 0.068 Uiso 1 1 calc R
H29B H 0.7206 0.0891 0.5116 0.068 Uiso 1 1 calc R
C30 C 0.68836(9) 0.0809(4) 0.55638(17) 0.0697(9) Uani 1 1 d .
H30A H 0.6950 0.0802 0.5995 0.084 Uiso 1 1 calc R
H30B H 0.6756 -0.0257 0.5377 0.084 Uiso 1 1 calc R
C31 C 0.65847(9) 0.2221(4) 0.52155(16) 0.0662(8) Uani 1 1 d .
H31A H 0.6492 0.2132 0.4775 0.079 Uiso 1 1 calc R
H31B H 0.6345 0.2105 0.5261 0.079 Uiso 1 1 calc R

loop_
_atom_site_aniso_label
_atom_site_aniso_U_11
_atom_site_aniso_U_22
_atom_site_aniso_U_33
_atom_site_aniso_U_23
_atom_site_aniso_U_13
_atom_site_aniso_U_12
O1 0.0418(9) 0.0447(9) 0.0318(8) -0.0060(7) 0.0216(7) -0.0082(7)
O2 0.0917(16) 0.0679(13) 0.0450(11) -0.0214(9) 0.0380(11) -0.0338(12)
O3 0.0612(12) 0.0467(10) 0.0542(10) -0.0146(8) 0.0368(10) -0.0202(8)
O4 0.0616(12) 0.0781(13) 0.0569(11) 0.0056(10) 0.0411(10) 0.0142(11)
O5 0.0659(12) 0.0627(12) 0.0428(10) 0.0115(8) 0.0353(9) 0.0066(9)
O6 0.0405(9) 0.0463(9) 0.0293(8) 0.0023(7) 0.0188(7) 0.0090(7)
O7 0.1036(17) 0.0691(14) 0.0651(13) 0.0134(11) 0.0599(13) 0.0393(12)
O8 0.0603(12) 0.0476(10) 0.0381(9) 0.0060(8) 0.0232(8) 0.0198(8)
O9 0.0612(12) 0.0902(15) 0.0341(9) -0.0089(10) 0.0188(9) -0.0186(11)
O10 0.0667(12) 0.0623(12) 0.0380(9) 0.0027(8) 0.0297(9) -0.0100(9)
N1 0.0449(12) 0.0509(12) 0.0368(10) -0.0124(9) 0.0234(9) -0.0100(9)
N2 0.0508(12) 0.0578(13) 0.0355(10) 0.0040(9) 0.0250(10) 0.0163(10)
C1 0.0361(12) 0.0377(12) 0.0299(10) -0.0032(9) 0.0165(9) -0.0004(9)
C2 0.0345(11) 0.0344(11) 0.0304(10) 0.0002(9) 0.0146(9) 0.0022(9)
C3 0.0363(12) 0.0367(12) 0.0326(11) -0.0005(9) 0.0192(9) -0.0003(9)
C4 0.0384(12) 0.0412(12) 0.0329(11) -0.0027(9) 0.0205(10) 0.0005(9)
C5 0.0402(13) 0.0420(13) 0.0343(12) -0.0029(10) 0.0192(10) 0.0000(10)
C6 0.0636(17) 0.0500(15) 0.0668(17) -0.0193(14) 0.0400(15) -0.0228(13)
C7 0.072(2) 0.064(2) 0.096(3) 0.0211(18) 0.0262(19) -0.0202(17)
C8 0.0449(13) 0.0450(13) 0.0335(11) -0.0044(10) 0.0220(11) -0.0076(11)
C9 0.081(2) 0.079(2) 0.0493(15) 0.0091(15) 0.0443(16) -0.0068(17)
C10 0.087(2) 0.103(3) 0.0486(16) 0.0146(17) 0.0346(17) -0.018(2)
C11 0.0432(13) 0.0524(15) 0.0390(12) -0.0128(11) 0.0233(11) -0.0122(11)
C12 0.0386(14) 0.0665(18) 0.0548(16) 0.0062(14) 0.0090(12) -0.0063(13)
C13 0.0539(17) 0.0563(17) 0.0651(18) 0.0084(15) 0.0140(15) -0.0072(14)
C14 0.0495(15) 0.0556(16) 0.0483(14) -0.0102(12) 0.0222(13) -0.0163(13)
C15 0.0382(14) 0.0649(19) 0.0556(16) -0.0006(13) 0.0075(12) -0.0075(12)
C16 0.0460(15) 0.0505(16) 0.0518(15) 0.0042(12) 0.0123(13) -0.0045(12)
C17 0.0343(11) 0.0378(12) 0.0310(10) -0.0012(9) 0.0174(9) -0.0005(9)
C18 0.0355(12) 0.0403(12) 0.0304(11) -0.0023(9) 0.0160(9) 0.0001(9)
C19 0.0373(12) 0.0457(13) 0.0288(10) 0.0010(9) 0.0162(10) 0.0054(10)
C20 0.0416(13) 0.0394(12) 0.0374(12) -0.0009(10) 0.0201(11) 0.0016(10)
C21 0.0662(18) 0.0473(15) 0.0502(15) 0.0057(13) 0.0244(14) 0.0211(13)
C22 0.072(2) 0.071(2) 0.107(3) 0.040(2) 0.040(2) 0.0218(17)
C23 0.0438(13) 0.0484(14) 0.0338(12) 0.0050(10) 0.0224(11) 0.0096(11)
C24 0.089(2) 0.074(2) 0.0471(15) 0.0098(15) 0.0414(16) 0.0021(17)
C25 0.106(3) 0.106(3) 0.083(2) 0.030(2) 0.071(2) 0.016(2)
C26 0.0528(15) 0.0596(16) 0.0351(12) 0.0050(11) 0.0235(12) 0.0207(12)
C27 0.0456(15) 0.0504(16) 0.0693(18) 0.0010(13) 0.0225(14) 0.0025(12)
C28 0.0425(15) 0.0668(19) 0.0720(19) 0.0105(15) 0.0225(14) 0.0085(13)
C29 0.0600(17) 0.0597(17) 0.0514(15) 0.0055(13) 0.0291(14) 0.0230(14)
C30 0.0533(18) 0.0617(19) 0.082(2) 0.0181(16) 0.0261(16) 0.0072(14)
C31 0.0397(15) 0.0658(19) 0.084(2) 0.0196(16) 0.0249(15) 0.0055(13)

loop_
_atom_type_symbol
_atom_type_description
_atom_type_scat_dispersion_real
_atom_type_scat_dispersion_imag
_atom_type_scat_source
C C 0.0033 0.0016 'International Tables Vol C Tables 4.2.6.8 and 6.1.1.4'
H H 0.0000 0.0000 'International Tables Vol C Tables 4.2.6.8 and 6.1.1.4'
N N 0.0061 0.0033 'International Tables Vol C Tables 4.2.6.8 and 6.1.1.4'
O O 0.0106 0.0060 'International Tables Vol C Tables 4.2.6.8 and 6.1.1.4'

loop_
_geom_angle_atom_site_label_1
_geom_angle_atom_site_label_2
_geom_angle_atom_site_label_3
_geom_angle
C4 O1 C1 109.20(16)
C5 O3 C6 118.70(19)
C8 O5 C9 116.5(2)
C19 O6 C1 109.22(16)
C20 O8 C21 118.97(19)
C23 O10 C24 117.2(2)
C4 N1 C11 121.61(19)
C19 N2 C26 121.4(2)
O6 C1 O1 109.07(17)
O6 C1 C17 105.00(16)
O1 C1 C17 108.96(17)
O6 C1 C2 109.15(17)
O1 C1 C2 104.82(16)
C17 C1 C2 119.60(18)
C3 C2 C5 130.0(2)
C3 C2 C1 108.69(19)
C5 C2 C1 121.13(18)
C2 C3 C4 109.49(19)
C2 C3 C8 129.6(2)
C4 C3 C8 120.89(19)
N1 C4 O1 125.8(2)
N1 C4 C3 126.5(2)
O1 C4 C3 107.76(18)
O2 C5 O3 126.0(2)
O2 C5 C2 122.6(2)
O3 C5 C2 111.36(19)
O3 C6 C7 107.3(2)
O3 C6 H6A 110.3
C7 C6 H6A 110.3
O3 C6 H6B 110.3
C7 C6 H6B 110.3
H6A C6 H6B 108.5
C6 C7 H7A 109.5
C6 C7 H7B 109.5
H7A C7 H7B 109.5
C6 C7 H7C 109.5
H7A C7 H7C 109.5
H7B C7 H7C 109.5
O4 C8 O5 127.0(2)
O4 C8 C3 123.2(2)
O5 C8 C3 109.8(2)
O5 C9 C10 107.2(3)
O5 C9 H9A 110.3
C10 C9 H9A 110.3
O5 C9 H9B 110.3
C10 C9 H9B 110.3
H9A C9 H9B 108.5
C9 C10 H10A 109.5
C9 C10 H10B 109.5
H10A C10 H10B 109.5
C9 C10 H10C 109.5
H10A C10 H10C 109.5
H10B C10 H10C 109.5
N1 C11 C16 108.5(2)
N1 C11 C12 108.9(2)
C16 C11 C12 111.5(2)
N1 C11 H11 109.3
C16 C11 H11 109.3
C12 C11 H11 109.3
C11 C12 C13 112.2(2)
C11 C12 H12A 109.2
C13 C12 H12A 109.2
C11 C12 H12B 109.2
C13 C12 H12B 109.2
H12A C12 H12B 107.9
C14 C13 C12 111.1(2)
C14 C13 H13A 109.4
C12 C13 H13A 109.4
C14 C13 H13B 109.4
C12 C13 H13B 109.4
H13A C13 H13B 108.0
C15 C14 C13 111.1(2)
C15 C14 H14A 109.4
C13 C14 H14A 109.4
C15 C14 H14B 109.4
C13 C14 H14B 109.4
H14A C14 H14B 108.0
C14 C15 C16 111.6(2)
C14 C15 H15A 109.3
C16 C15 H15A 109.3
C14 C15 H15B 109.3
C16 C15 H15B 109.3
H15A C15 H15B 108.0
C11 C16 C15 112.2(2)
C11 C16 H16A 109.2
C15 C16 H16A 109.2
C11 C16 H16B 109.2
C15 C16 H16B 109.2
H16A C16 H16B 107.9
C18 C17 C20 129.9(2)
C18 C17 C1 108.6(2)
C20 C17 C1 121.41(19)
C17 C18 C19 109.3(2)
C17 C18 C23 129.6(2)
C19 C18 C23 121.06(19)
N2 C19 O6 125.8(2)
N2 C19 C18 126.3(2)
O6 C19 C18 107.84(18)
O7 C20 O8 125.7(2)
O7 C20 C17 122.9(2)
O8 C20 C17 111.41(19)
O8 C21 C22 107.0(2)
O8 C21 H21A 110.3
C22 C21 H21A 110.3
O8 C21 H21B 110.3
C22 C21 H21B 110.3
H21A C21 H21B 108.6
C21 C22 H22A 109.5
C21 C22 H22B 109.5
H22A C22 H22B 109.5
C21 C22 H22C 109.5
H22A C22 H22C 109.5
H22B C22 H22C 109.5
O9 C23 O10 126.2(2)
O9 C23 C18 123.3(2)
O10 C23 C18 110.4(2)
O10 C24 C25 106.2(3)
O10 C24 H24A 110.5
C25 C24 H24A 110.5
O10 C24 H24B 110.5
C25 C24 H24B 110.5
H24A C24 H24B 108.7
C24 C25 H25A 109.5
C24 C25 H25B 109.5
H25A C25 H25B 109.5
C24 C25 H25C 109.5
H25A C25 H25C 109.5
H25B C25 H25C 109.5
N2 C26 C31 108.6(2)
N2 C26 C27 108.8(2)
C31 C26 C27 110.8(2)
N2 C26 H26 109.5
C31 C26 H26 109.5
C27 C26 H26 109.5
C26 C27 C28 111.6(2)
C26 C27 H27A 109.3
C28 C27 H27A 109.3
C26 C27 H27B 109.3
C28 C27 H27B 109.3
H27A C27 H27B 108.0
C29 C28 C27 111.8(2)
C29 C28 H28A 109.3
C27 C28 H28A 109.3
C29 C28 H28B 109.3
C27 C28 H28B 109.3
H28A C28 H28B 107.9
C28 C29 C30 111.6(2)
C28 C29 H29A 109.3
C30 C29 H29A 109.3
C28 C29 H29B 109.3
C30 C29 H29B 109.3
H29A C29 H29B 108.0
C29 C30 C31 110.6(3)
C29 C30 H30A 109.5
C31 C30 H30A 109.5
C29 C30 H30B 109.5
C31 C30 H30B 109.5
H30A C30 H30B 108.1
C26 C31 C30 112.7(2)
C26 C31 H31A 109.1
C30 C31 H31A 109.1
C26 C31 H31B 109.1
C30 C31 H31B 109.1
H31A C31 H31B 107.8

loop_
_geom_bond_atom_site_label_1
_geom_bond_atom_site_label_2
_geom_bond_distance
O1 C4 1.390(3)
O1 C1 1.427(3)
O2 C5 1.192(3)
O3 C5 1.311(3)
O3 C6 1.470(3)
O4 C8 1.183(3)
O5 C8 1.318(3)
O5 C9 1.453(3)
O6 C19 1.382(3)
O6 C1 1.425(3)
O7 C20 1.196(3)
O8 C20 1.315(3)
O8 C21 1.465(3)
O9 C23 1.195(3)
O10 C23 1.314(3)
O10 C24 1.446(3)
N1 C4 1.255(3)
N1 C11 1.462(3)
N2 C19 1.252(3)
N2 C26 1.464(3)
C1 C17 1.505(3)
C1 C2 1.513(3)
C2 C3 1.322(3)
C2 C5 1.477(3)
C3 C4 1.464(3)
C3 C8 1.498(3)
C6 C7 1.481(5)
C6 H6A 0.9800
C6 H6B 0.9800
C7 H7A 0.9700
C7 H7B 0.9700
C7 H7C 0.9700
C9 C10 1.486(5)
C9 H9A 0.9800
C9 H9B 0.9800
C10 H10A 0.9700
C10 H10B 0.9700
C10 H10C 0.9700
C11 C16 1.517(4)
C11 C12 1.516(4)
C11 H11 0.9900
C12 C13 1.525(4)
C12 H12A 0.9800
C12 H12B 0.9800
C13 C14 1.513(4)
C13 H13A 0.9800
C13 H13B 0.9800
C14 C15 1.505(4)
C14 H14A 0.9800
C14 H14B 0.9800
C15 C16 1.524(4)
C15 H15A 0.9800
C15 H15B 0.9800
C16 H16A 0.9800
C16 H16B 0.9800
C17 C18 1.324(3)
C17 C20 1.479(3)
C18 C19 1.463(3)
C18 C23 1.487(3)
C21 C22 1.467(4)
C21 H21A 0.9800
C21 H21B 0.9800
C22 H22A 0.9700
C22 H22B 0.9700
C22 H22C 0.9700
C24 C25 1.498(5)
C24 H24A 0.9800
C24 H24B 0.9800
C25 H25A 0.9700
C25 H25B 0.9700
C25 H25C 0.9700
C26 C31 1.510(4)
C26 C27 1.515(4)
C26 H26 0.9900
C27 C28 1.527(4)
C27 H27A 0.9800
C27 H27B 0.9800
C28 C29 1.495(4)
C28 H28A 0.9800
C28 H28B 0.9800
C29 C30 1.503(4)
C29 H29A 0.9800
C29 H29B 0.9800
C30 C31 1.529(4)
C30 H30A 0.9800
C30 H30B 0.9800
C31 H31A 0.9800
C31 H31B 0.9800

loop_
_geom_torsion_atom_site_label_1
_geom_torsion_atom_site_label_2
_geom_torsion_atom_site_label_3
_geom_torsion_atom_site_label_4
_geom_torsion
C19 O6 C1 O1 -117.74(18)
C19 O6 C1 C17 -1.1(2)
C19 O6 C1 C2 128.28(18)
C4 O1 C1 O6 -116.81(18)
C4 O1 C1 C17 129.10(18)
C4 O1 C1 C2 0.0(2)
O6 C1 C2 C3 115.6(2)
O1 C1 C2 C3 -1.2(2)
C17 C1 C2 C3 -123.6(2)
O6 C1 C2 C5 -60.0(2)
O1 C1 C2 C5 -176.76(18)
C17 C1 C2 C5 60.8(3)
C5 C2 C3 C4 176.9(2)
C1 C2 C3 C4 1.8(2)
C5 C2 C3 C8 -3.9(4)
C1 C2 C3 C8 -179.0(2)
C11 N1 C4 O1 0.8(4)
C11 N1 C4 C3 -179.0(2)
C1 O1 C4 N1 -178.8(2)
C1 O1 C4 C3 1.1(2)
C2 C3 C4 N1 178.0(2)
C8 C3 C4 N1 -1.3(4)
C2 C3 C4 O1 -1.9(3)
C8 C3 C4 O1 178.83(19)
C6 O3 C5 O2 3.0(4)
C6 O3 C5 C2 -175.1(2)
C3 C2 C5 O2 176.2(3)
C1 C2 C5 O2 -9.2(4)
C3 C2 C5 O3 -5.7(4)
C1 C2 C5 O3 168.91(19)
C5 O3 C6 C7 149.9(3)
C9 O5 C8 O4 2.1(4)
C9 O5 C8 C3 179.8(2)
C2 C3 C8 O4 -91.1(3)
C4 C3 C8 O4 88.0(3)
C2 C3 C8 O5 91.1(3)
C4 C3 C8 O5 -89.7(3)
C8 O5 C9 C10 -160.1(2)
C4 N1 C11 C16 -134.5(2)
C4 N1 C11 C12 104.0(3)
N1 C11 C12 C13 172.3(2)
C16 C11 C12 C13 52.6(3)
C11 C12 C13 C14 -54.8(4)
C12 C13 C14 C15 56.0(3)
C13 C14 C15 C16 -55.8(3)
N1 C11 C16 C15 -172.0(2)
C12 C11 C16 C15 -52.1(3)
C14 C15 C16 C11 54.0(3)
O6 C1 C17 C18 -0.4(2)
O1 C1 C17 C18 116.3(2)
C2 C1 C17 C18 -123.3(2)
O6 C1 C17 C20 -176.82(19)
O1 C1 C17 C20 -60.1(3)
C2 C1 C17 C20 60.3(3)
C20 C17 C18 C19 177.7(2)
C1 C17 C18 C19 1.7(3)
C20 C17 C18 C23 -2.8(4)
C1 C17 C18 C23 -178.8(2)
C26 N2 C19 O6 1.0(4)
C26 N2 C19 C18 -178.7(2)
C1 O6 C19 N2 -177.6(2)
C1 O6 C19 C18 2.1(2)
C17 C18 C19 N2 177.3(2)
C23 C18 C19 N2 -2.2(4)
C17 C18 C19 O6 -2.4(3)
C23 C18 C19 O6 178.0(2)
C21 O8 C20 O7 3.2(4)
C21 O8 C20 C17 -175.6(2)
C18 C17 C20 O7 174.1(3)
C1 C17 C20 O7 -10.4(4)
C18 C17 C20 O8 -7.1(4)
C1 C17 C20 O8 168.43(19)
C20 O8 C21 C22 153.1(3)
C24 O10 C23 O9 2.0(4)
C24 O10 C23 C18 178.8(2)
C17 C18 C23 O9 -90.7(3)
C19 C18 C23 O9 88.8(3)
C17 C18 C23 O10 92.4(3)
C19 C18 C23 O10 -88.1(3)
C23 O10 C24 C25 -159.5(3)
C19 N2 C26 C31 115.1(3)
C19 N2 C26 C27 -124.2(3)
N2 C26 C27 C28 -172.4(2)
C31 C26 C27 C28 -53.1(3)
C26 C27 C28 C29 54.8(4)
C27 C28 C29 C30 -56.0(4)
C28 C29 C30 C31 55.3(4)
N2 C26 C31 C30 173.1(2)
C27 C26 C31 C30 53.7(3)
C29 C30 C31 C26 -54.7(4)
